data_2202244
loop_
_publ_author_name
'M. Sukeri M. Yusof'
'Bohari M. Yamin'

_publ_section_title
;
 3-(3-Benzoylthioureido)propionic acid
;
_journal_issue 6
_journal_name_full 'Acta Crystallographica Section E'
_journal_page_first o828
_journal_page_last o829
_journal_paper_doi 10.1107/S1600536803010389
_journal_volume 59
_journal_year 2003
_chemical_formula_iupac 'C11 H12 N2 O3 S'
_chemical_formula_moiety 'C11 H12 N2 O3 S'
_chemical_formula_sum 'C11 H12 N2 O3 S'
_chemical_formula_weight 252.29
_chemical_name_systematic ?
_space_group_IT_number 2
_symmetry_cell_setting triclinic
_symmetry_space_group_name_Hall '-P 1'
_symmetry_space_group_name_H-M 'P -1'
_atom_sites_solution_hydrogens geom
_atom_sites_solution_primary direct
_atom_sites_solution_secondary difmap
_audit_creation_method SHELXL-97
_cell_angle_alpha 94.685(3)
_cell_angle_beta 91.341(3)
_cell_angle_gamma 96.759(3)
_cell_formula_units_Z 2
_cell_length_a 4.5868(9)
_cell_length_b 10.582(2)
_cell_length_c 13.080(3)
_cell_measurement_reflns_used 2840
_cell_measurement_temperature 273(2)
_cell_measurement_theta_max 27.5
_cell_measurement_theta_min 1.6
_cell_volume 628.0(2)
_computing_cell_refinement 'SAINT (Siemens, 1996)'
_computing_data_collection 'SMART (Siemens, 1996)'
_computing_data_reduction SAINT
_computing_molecular_graphics SHELXTL
_computing_publication_material 'SHELXTL, PARST (Nardelli, 1995) and PLATON (Spek, 1990)'
_computing_structure_refinement 'SHELXTL (Sheldrick, 1997)'
_computing_structure_solution 'SHELXTL (Sheldrick, 1997)'
_diffrn_ambient_temperature 273(2)
_diffrn_detector_area_resol_mean 83.66
_diffrn_measured_fraction_theta_full 0.985
_diffrn_measured_fraction_theta_max 0.985
_diffrn_measurement_device_type 'Bruker SMART APEX CCD area-detector'
_diffrn_measurement_method \w
_diffrn_radiation_monochromator graphite
_diffrn_radiation_source 'fine-focus sealed tube'
_diffrn_radiation_type MoK\a
_diffrn_radiation_wavelength 0.71073
_diffrn_reflns_av_R_equivalents 0.0166
_diffrn_reflns_av_sigmaI/netI 0.0224
_diffrn_reflns_limit_h_max 5
_diffrn_reflns_limit_h_min -5
_diffrn_reflns_limit_k_max 13
_diffrn_reflns_limit_k_min -13
_diffrn_reflns_limit_l_max 16
_diffrn_reflns_limit_l_min -16
_diffrn_reflns_number 7220
_diffrn_reflns_theta_full 27.50
_diffrn_reflns_theta_max 27.5
_diffrn_reflns_theta_min 1.6
_diffrn_standards_decay_% 0
_diffrn_standards_interval_count 0
_diffrn_standards_interval_time 0
_diffrn_standards_number 0
_exptl_absorpt_coefficient_mu 0.256
_exptl_absorpt_correction_T_max 0.9554
_exptl_absorpt_correction_T_min 0.8659
_exptl_absorpt_correction_type multi-scan
_exptl_absorpt_process_details '(SADABS; Sheldrick, 1996)'
_exptl_crystal_colour colourless
_exptl_crystal_density_diffrn 1.334
_exptl_crystal_density_method 'not measured'
_exptl_crystal_description slab
_exptl_crystal_F_000 264
_exptl_crystal_size_max 0.58
_exptl_crystal_size_mid 0.46
_exptl_crystal_size_min 0.18
_refine_diff_density_max 0.267
_refine_diff_density_min -0.193
_refine_ls_extinction_method none
_refine_ls_goodness_of_fit_ref 1.027
_refine_ls_hydrogen_treatment constr
_refine_ls_matrix_type full
_refine_ls_number_parameters 155
_refine_ls_number_reflns 2818
_refine_ls_number_restraints 0
_refine_ls_restrained_S_all 1.027
_refine_ls_R_factor_all 0.0533
_refine_ls_R_factor_gt 0.0452
_refine_ls_shift/su_max <0.000
_refine_ls_shift/su_mean 0.000
_refine_ls_structure_factor_coef Fsqd
_refine_ls_weighting_details 'calc w = 1/[\s^2^(Fo^2^)+(0.0612P)^2^+0.1496P] where P = (Fo^2^+2Fc^2^)/3'
_refine_ls_weighting_scheme calc
_refine_ls_wR_factor_gt 0.1164
_refine_ls_wR_factor_ref 0.1227
_reflns_number_gt 2363
_reflns_number_total 2818
_reflns_threshold_expression I>2\s(I)
_cod_data_source_file ww6087.cif
_cod_data_source_block I
_cod_depositor_comments
;
The following automatic conversions were performed:
'_symmetry_cell_setting' value 'Triclinic' changed to 'triclinic'
according to '/home/saulius/struct/CIF-dictionaries/cif_core.dic'
dictionary named 'cif_core.dic' version 2.4.1 from 2010-06-29.

Automatic conversion script
Id: cif_fix_enum 1527 2010-12-29 10:47:43Z saulius 

The following automatic conversions were performed:

'_symmetry_cell_setting' value 'Triclinic' changed to 'triclinic'
according to /home/saulius/struct/CIF-dictionaries/cif_core.dic
dictionary named 'cif_core.dic' version 2.4.1 from 2010-06-29.

Automatic conversion script
Id: cif_fix_values 1715 2011-07-08 13:25:40Z adriana 
;
_cod_database_code 2202244
_cod_database_fobs_code 2202244

loop_
_symmetry_equiv_pos_as_xyz
'x, y, z'
'-x, -y, -z'

loop_
_atom_site_label
_atom_site_fract_x
_atom_site_fract_y
_atom_site_fract_z
_atom_site_U_iso_or_equiv
_atom_site_adp_type
_atom_site_calc_flag
_atom_site_refinement_flags
_atom_site_occupancy
_atom_site_disorder_assembly
_atom_site_disorder_group
_atom_site_type_symbol
S1 0.36044(11) 0.13532(4) 0.10273(4) 0.06111(18) Uani d . 1 . . S
O1 0.9292(4) 0.39011(12) -0.09335(10) 0.0719(4) Uani d . 1 . . O
O2 0.4306(4) 0.50196(17) 0.37633(10) 0.0815(5) Uani d . 1 . . O
O3 0.7400(5) 0.3907(2) 0.44855(12) 0.1109(8) Uani d . 1 . . O
H3 0.6841 0.4268 0.5011 0.166 Uiso calc R 1 . . H
N1 0.7182(3) 0.20049(13) -0.04471(10) 0.0472(3) Uani d . 1 . . N
H1A 0.6920 0.1198 -0.0624 0.057 Uiso calc R 1 . . H
N2 0.6622(3) 0.35995(13) 0.08252(11) 0.0524(4) Uani d . 1 . . N
H2A 0.7783 0.4088 0.0480 0.063 Uiso calc R 1 . . H
C1 1.1061(4) 0.09273(17) -0.19906(14) 0.0542(4) Uani d . 1 . . C
H1B 1.1175 0.0551 -0.1375 0.065 Uiso calc R 1 . . H
C2 1.2122(5) 0.0361(2) -0.28751(17) 0.0703(5) Uani d . 1 . . C
H2B 1.2983 -0.0389 -0.2850 0.084 Uiso calc R 1 . . H
C3 1.1911(6) 0.0898(2) -0.37851(17) 0.0779(6) Uani d . 1 . . C
H3A 1.2609 0.0506 -0.4378 0.094 Uiso calc R 1 . . H
C4 1.0673(6) 0.2013(2) -0.38280(16) 0.0812(7) Uani d . 1 . . C
H4A 1.0525 0.2373 -0.4450 0.097 Uiso calc R 1 . . H
C5 0.9654(5) 0.2597(2) -0.29529(15) 0.0685(5) Uani d . 1 . . C
H5A 0.8842 0.3359 -0.2981 0.082 Uiso calc R 1 . . H
C6 0.9834(4) 0.20516(16) -0.20277(12) 0.0485(4) Uani d . 1 . . C
C7 0.8787(4) 0.27413(16) -0.10954(12) 0.0494(4) Uani d . 1 . . C
C8 0.5922(3) 0.24015(15) 0.04628(12) 0.0455(4) Uani d . 1 . . C
C9 0.5530(4) 0.41369(18) 0.17796(13) 0.0554(4) Uani d . 1 . . C
H9A 0.3463 0.3830 0.1824 0.067 Uiso calc R 1 . . H
H9B 0.5715 0.5060 0.1782 0.067 Uiso calc R 1 . . H
C10 0.7189(5) 0.3781(2) 0.26981(14) 0.0679(5) Uani d . 1 . . C
H10B 0.7032 0.2857 0.2683 0.081 Uiso calc R 1 . . H
H10C 0.9250 0.4097 0.2651 0.081 Uiso calc R 1 . . H
C11 0.6123(4) 0.4292(2) 0.36940(14) 0.0603(5) Uani d . 1 . . C

loop_
_atom_site_aniso_label
_atom_site_aniso_U_11
_atom_site_aniso_U_22
_atom_site_aniso_U_33
_atom_site_aniso_U_12
_atom_site_aniso_U_13
_atom_site_aniso_U_23
S1 0.0664(3) 0.0559(3) 0.0578(3) -0.0070(2) 0.0181(2) 0.0009(2)
O1 0.1110(12) 0.0454(7) 0.0559(8) -0.0062(7) 0.0267(7) -0.0013(6)
O2 0.0981(11) 0.1067(12) 0.0465(7) 0.0474(10) 0.0087(7) -0.0042(7)
O3 0.1393(16) 0.1595(19) 0.0484(8) 0.0909(15) -0.0011(9) -0.0077(10)
N1 0.0566(8) 0.0419(7) 0.0411(7) -0.0002(6) 0.0058(6) -0.0010(5)
N2 0.0636(9) 0.0486(8) 0.0436(7) 0.0011(6) 0.0135(6) -0.0009(6)
C1 0.0588(10) 0.0540(10) 0.0491(9) 0.0027(8) 0.0061(7) 0.0047(7)
C2 0.0789(14) 0.0658(12) 0.0673(13) 0.0172(10) 0.0125(10) -0.0035(10)
C3 0.0939(16) 0.0880(16) 0.0509(11) 0.0158(13) 0.0158(10) -0.0107(10)
C4 0.1131(19) 0.0905(16) 0.0419(10) 0.0180(14) 0.0094(11) 0.0070(10)
C5 0.0985(16) 0.0637(12) 0.0454(10) 0.0162(11) 0.0065(9) 0.0064(8)
C6 0.0550(9) 0.0481(9) 0.0400(8) -0.0021(7) 0.0042(7) 0.0000(6)
C7 0.0587(10) 0.0469(9) 0.0408(8) 0.0000(7) 0.0043(7) 0.0017(7)
C8 0.0460(8) 0.0495(9) 0.0404(8) 0.0047(7) 0.0005(6) 0.0024(6)
C9 0.0630(11) 0.0552(10) 0.0480(9) 0.0098(8) 0.0117(8) -0.0027(7)
C10 0.0679(12) 0.0863(14) 0.0499(10) 0.0228(10) 0.0039(9) -0.0121(9)
C11 0.0603(11) 0.0736(12) 0.0465(10) 0.0126(9) 0.0053(8) -0.0052(8)

loop_
_atom_type_symbol
_atom_type_description
_atom_type_scat_dispersion_real
_atom_type_scat_dispersion_imag
_atom_type_scat_source
C C 0.0033 0.0016 'International Tables Vol C Tables 4.2.6.8 and 6.1.1.4'
H H 0.0000 0.0000 'International Tables Vol C Tables 4.2.6.8 and 6.1.1.4'
N N 0.0061 0.0033 'International Tables Vol C Tables 4.2.6.8 and 6.1.1.4'
O O 0.0106 0.0060 'International Tables Vol C Tables 4.2.6.8 and 6.1.1.4'
S S 0.1246 0.1234 'International Tables Vol C Tables 4.2.6.8 and 6.1.1.4'

loop_
_geom_angle_atom_site_label_1
_geom_angle_atom_site_label_2
_geom_angle_atom_site_label_3
_geom_angle
_geom_angle_publ_flag
C11 O3 H3 109.5 ?
C7 N1 C8 127.95(14) yes
C7 N1 H1A 116.0 ?
C8 N1 H1A 116.0 ?
C8 N2 C9 123.27(15) yes
C8 N2 H2A 118.4 ?
C9 N2 H2A 118.4 ?
C6 C1 C2 119.61(18) ?
C6 C1 H1B 120.2 ?
C2 C1 H1B 120.2 ?
C3 C2 C1 120.4(2) ?
C3 C2 H2B 119.8 ?
C1 C2 H2B 119.8 ?
C2 C3 C4 120.23(19) ?
C2 C3 H3A 119.9 ?
C4 C3 H3A 119.9 ?
C3 C4 C5 120.0(2) ?
C3 C4 H4A 120.0 ?
C5 C4 H4A 120.0 ?
C4 C5 C6 120.1(2) ?
C4 C5 H5A 119.9 ?
C6 C5 H5A 119.9 ?
C1 C6 C5 119.62(17) ?
C1 C6 C7 122.26(15) ?
C5 C6 C7 118.08(16) ?
O1 C7 N1 122.27(15) ?
O1 C7 C6 121.61(15) ?
N1 C7 C6 116.11(14) ?
N2 C8 N1 117.26(14) yes
N2 C8 S1 123.77(13) yes
N1 C8 S1 118.97(12) yes
N2 C9 C10 111.62(15) ?
N2 C9 H9A 109.3 ?
C10 C9 H9A 109.3 ?
N2 C9 H9B 109.3 ?
C10 C9 H9B 109.3 ?
H9A C9 H9B 108.0 ?
C11 C10 C9 113.63(16) ?
C11 C10 H10B 108.8 ?
C9 C10 H10B 108.8 ?
C11 C10 H10C 108.8 ?
C9 C10 H10C 108.8 ?
H10B C10 H10C 107.7 ?
O2 C11 O3 122.94(17) ?
O2 C11 C10 123.40(18) ?
O3 C11 C10 113.64(17) ?

loop_
_geom_bond_atom_site_label_1
_geom_bond_atom_site_label_2
_geom_bond_site_symmetry_2
_geom_bond_distance
_geom_bond_publ_flag
S1 C8 . 1.6728(17) yes
O1 C7 . 1.222(2) yes
O2 C11 . 1.199(2) yes
O3 C11 . 1.296(2) yes
O3 H3 . 0.8200 ?
N1 C7 . 1.368(2) ?
N1 C8 . 1.391(2) ?
N1 H1A . 0.8600 ?
N2 C8 . 1.317(2) yes
N2 C9 . 1.454(2) yes
N2 H2A . 0.8600 ?
C1 C6 . 1.378(3) ?
C1 C2 . 1.384(3) ?
C1 H1B . 0.9300 ?
C2 C3 . 1.366(3) ?
C2 H2B . 0.9300 ?
C3 C4 . 1.373(3) ?
C3 H3A . 0.9300 ?
C4 C5 . 1.374(3) ?
C4 H4A . 0.9300 ?
C5 C6 . 1.387(3) ?
C5 H5A . 0.9300 ?
C6 C7 . 1.488(2) ?
C9 C10 . 1.504(3) ?
C9 H9A . 0.9700 ?
C9 H9B . 0.9700 ?
C10 C11 . 1.485(3) ?
C10 H10B . 0.9700 ?
C10 H10C . 0.9700 ?

loop_
_geom_hbond_atom_site_label_D
_geom_hbond_atom_site_label_H
_geom_hbond_atom_site_label_A
_geom_hbond_site_symmetry_A
_geom_hbond_distance_DH
_geom_hbond_distance_HA
_geom_hbond_distance_DA
_geom_hbond_angle_DHA
_geom_hbond_publ_flag
N2 H2A O1 1_555 0.86 1.99 2.656(2) 133 yes
N2 H2A O1 2_765 0.86 2.40 3.047(2) 132 yes
N1 H1A S1 2_655 0.86 2.69 3.5466(16) 175 yes
O3 H3 O2 2_666 0.82 1.83 2.649(2) 176 yes

loop_
_cod_related_entry_id
_cod_related_entry_database
_cod_related_entry_code
1 ChemSpider 3346225
